data_4074003
loop_
_publ_author_name
'Popp, Friedrich'
'N\"atscher, Jennifer B.'
'Daiss, J\"urgen O.'
'Burschka, Christian'
'Tacke, Reinhold'

_publ_section_title
;
 The 2,4,6-Trimethoxyphenyl Unit as a Unique Protecting Group for Silicon
 in Synthesis and the Silylation Potential of
 (2,4,6-Trimethoxyphenyl)silanes
;
_journal_issue 24
_journal_name_full Organometallics
_journal_page_first 6014
_journal_paper_doi 10.1021/om700805p
_journal_volume 26
_journal_year 2007
_chemical_formula_moiety 'C23 H25 Cl O5 Si'
_chemical_formula_sum 'C23 H25 Cl O5 Si'
_chemical_formula_weight 444.97
_chemical_name_systematic
; 
 ? 
;
_space_group_IT_number 2
_symmetry_cell_setting triclinic
_symmetry_space_group_name_Hall '-P 1'
_symmetry_space_group_name_H-M 'P -1'
_atom_sites_solution_hydrogens geom
_atom_sites_solution_primary direct
_atom_sites_solution_secondary difmap
_audit_creation_method SHELXL-97
_cell_angle_alpha 83.47(3)
_cell_angle_beta 85.03(3)
_cell_angle_gamma 74.21(3)
_cell_formula_units_Z 2
_cell_length_a 8.5002(17)
_cell_length_b 11.474(2)
_cell_length_c 11.703(2)
_cell_measurement_reflns_used 2670
_cell_measurement_temperature 173(2)
_cell_measurement_theta_max 26.
_cell_measurement_theta_min 6.85
_cell_volume 1089.4(4)
_computing_cell_refinement Stoe-IPDS
_computing_data_collection Stoe-IPDS
_computing_data_reduction Stoe-IPDS
_computing_molecular_graphics Bruker-SHELXTL
_computing_publication_material Bruker-SHELXTL
_computing_structure_refinement 'SHELXL-97 (Sheldrick, 1997)'
_computing_structure_solution 'SHELXS-97 (Sheldrick, 1990)'
_diffrn_ambient_temperature 173(2)
_diffrn_measured_fraction_theta_full 0.921
_diffrn_measured_fraction_theta_max 0.921
_diffrn_measurement_device_type Stoe-IPDS
_diffrn_measurement_method Stoe-IPDS
_diffrn_radiation_monochromator graphite
_diffrn_radiation_source 'fine-focus sealed tube'
_diffrn_radiation_type MoK\a
_diffrn_radiation_wavelength 0.71073
_diffrn_reflns_av_R_equivalents 0.0476
_diffrn_reflns_av_sigmaI/netI 0.0401
_diffrn_reflns_limit_h_max 11
_diffrn_reflns_limit_h_min -11
_diffrn_reflns_limit_k_max 15
_diffrn_reflns_limit_k_min -15
_diffrn_reflns_limit_l_max 15
_diffrn_reflns_limit_l_min -15
_diffrn_reflns_number 12504
_diffrn_reflns_theta_full 28.06
_diffrn_reflns_theta_max 28.06
_diffrn_reflns_theta_min 2.49
_exptl_absorpt_coefficient_mu 0.263
_exptl_absorpt_correction_type none
_exptl_crystal_colour colorless
_exptl_crystal_density_diffrn 1.357
_exptl_crystal_density_method 'not measured'
_exptl_crystal_description platelet
_exptl_crystal_F_000 468
_exptl_crystal_size_max .5
_exptl_crystal_size_mid .3
_exptl_crystal_size_min .2
_refine_diff_density_max 0.430
_refine_diff_density_min -0.189
_refine_diff_density_rms 0.053
_refine_ls_extinction_method none
_refine_ls_goodness_of_fit_ref 1.043
_refine_ls_hydrogen_treatment mixed
_refine_ls_matrix_type full
_refine_ls_number_parameters 276
_refine_ls_number_reflns 4876
_refine_ls_number_restraints 0
_refine_ls_restrained_S_all 1.043
_refine_ls_R_factor_all 0.0527
_refine_ls_R_factor_gt 0.0406
_refine_ls_shift/su_max 0.000
_refine_ls_shift/su_mean 0.000
_refine_ls_structure_factor_coef Fsqd
_refine_ls_weighting_details 'calc w=1/[\s^2^(Fo^2^)+(0.0539P)^2^+0.3157P] where P=(Fo^2^+2Fc^2^)/3'
_refine_ls_weighting_scheme calc
_refine_ls_wR_factor_gt 0.1000
_refine_ls_wR_factor_ref 0.1048
_reflns_number_gt 3999
_reflns_number_total 4876
_reflns_threshold_expression >2sigma(I)
_cod_data_source_file om700805p-file007.cif
_cod_data_source_block nae02b
_cod_original_cell_volume 1089.3(4)
_cod_original_sg_symbol_H-M P-1
_cod_database_code 4074003

loop_
_symmetry_equiv_pos_as_xyz
'x, y, z'
'-x, -y, -z'

loop_
_atom_site_label
_atom_site_type_symbol
_atom_site_fract_x
_atom_site_fract_y
_atom_site_fract_z
_atom_site_U_iso_or_equiv
_atom_site_adp_type
_atom_site_occupancy
_atom_site_symmetry_multiplicity
_atom_site_calc_flag
_atom_site_refinement_flags
C1 C 1.07328(19) 0.23214(16) 0.58300(13) 0.0218(3) Uani 1 1 d .
C2 C 1.0889(2) 0.13615(18) 0.51664(15) 0.0296(4) Uani 1 1 d .
H2 H 1.0572 0.0659 0.5498 0.036 Uiso 1 1 calc R
C3 C 1.1497(2) 0.1410(2) 0.40317(16) 0.0359(4) Uani 1 1 d .
H3 H 1.1586 0.0748 0.3590 0.043 Uiso 1 1 calc R
C4 C 1.1973(2) 0.2416(2) 0.35437(16) 0.0361(4) Uani 1 1 d .
H4 H 1.2406 0.2444 0.2768 0.043 Uiso 1 1 calc R
C5 C 1.1823(2) 0.3383(2) 0.41763(16) 0.0364(4) Uani 1 1 d .
H5 H 1.2147 0.4081 0.3838 0.044 Uiso 1 1 calc R
C6 C 1.1200(2) 0.33357(18) 0.53080(15) 0.0293(4) Uani 1 1 d .
H6 H 1.1089 0.4011 0.5738 0.035 Uiso 1 1 calc R
C7 C 0.79546(19) 0.35042(15) 0.74883(13) 0.0202(3) Uani 1 1 d .
C8 C 0.6764(2) 0.34270(15) 0.67661(13) 0.0218(3) Uani 1 1 d .
C9 C 0.5245(2) 0.42595(16) 0.66802(14) 0.0254(3) Uani 1 1 d .
H9 H 0.4485 0.4183 0.6162 0.031 Uiso 1 1 calc R
C10 C 0.4876(2) 0.52048(16) 0.73765(15) 0.0257(3) Uani 1 1 d .
C11 C 0.5956(2) 0.52786(16) 0.81712(15) 0.0256(3) Uani 1 1 d .
H11 H 0.5668 0.5913 0.8668 0.031 Uiso 1 1 calc R
C12 C 0.7456(2) 0.44234(16) 0.82365(14) 0.0226(3) Uani 1 1 d .
C13 C 0.9885(2) 0.07649(16) 0.80289(14) 0.0237(3) Uani 1 1 d .
C14 C 1.1297(2) -0.01969(17) 0.79612(15) 0.0281(4) Uani 1 1 d .
C15 C 1.1354(3) -0.13687(18) 0.84498(16) 0.0349(4) Uani 1 1 d .
H15 H 1.2326 -0.2011 0.8382 0.042 Uiso 1 1 calc R
C16 C 0.9965(3) -0.15708(19) 0.90340(17) 0.0398(5) Uani 1 1 d .
H16 H 0.9988 -0.2366 0.9376 0.048 Uiso 1 1 calc R
C17 C 0.8552(3) -0.06611(18) 0.91372(16) 0.0337(4) Uani 1 1 d .
H17 H 0.7605 -0.0823 0.9543 0.040 Uiso 1 1 calc R
C18 C 0.8519(2) 0.05053(17) 0.86393(14) 0.0272(4) Uani 1 1 d .
C19 C 0.5985(3) 0.2094(2) 0.5629(2) 0.0445(5) Uani 1 1 d .
H19A H 0.5099 0.2026 0.6205 0.067 Uiso 1 1 calc R
H19B H 0.6455 0.1308 0.5315 0.067 Uiso 1 1 calc R
H19C H 0.5549 0.2712 0.5004 0.067 Uiso 1 1 calc R
C20 C 0.2199(2) 0.6013(2) 0.6688(2) 0.0432(5) Uani 1 1 d .
H20A H 0.2618 0.5924 0.5887 0.065 Uiso 1 1 calc R
H20B H 0.1285 0.6747 0.6720 0.065 Uiso 1 1 calc R
H20C H 0.1819 0.5300 0.6997 0.065 Uiso 1 1 calc R
C21 C 0.7926(3) 0.5223(2) 0.99273(19) 0.0460(6) Uani 1 1 d .
H21A H 0.7756 0.6065 0.9586 0.069 Uiso 1 1 calc R
H21B H 0.8732 0.5055 1.0516 0.069 Uiso 1 1 calc R
H21C H 0.6886 0.5104 1.0282 0.069 Uiso 1 1 calc R
C22 C 1.4060(3) -0.0818(2) 0.7179(2) 0.0451(5) Uani 1 1 d .
H22A H 1.4547 -0.1175 0.7909 0.068 Uiso 1 1 calc R
H22B H 1.4842 -0.0474 0.6681 0.068 Uiso 1 1 calc R
H22C H 1.3789 -0.1449 0.6796 0.068 Uiso 1 1 calc R
C23 C 0.5724(3) 0.1290(3) 0.9268(2) 0.0479(6) Uani 1 1 d .
H23A H 0.5342 0.0732 0.8855 0.072 Uiso 1 1 calc R
H23B H 0.4893 0.2073 0.9265 0.072 Uiso 1 1 calc R
H23C H 0.5912 0.0943 1.0065 0.072 Uiso 1 1 calc R
Cl Cl 1.16997(5) 0.28145(4) 0.81707(4) 0.02906(12) Uani 1 1 d .
Si Si 0.99339(5) 0.23120(4) 0.73670(4) 0.01906(11) Uani 1 1 d .
O1 O 0.72195(15) 0.24357(12) 0.61522(11) 0.0295(3) Uani 1 1 d .
O2 O 0.34690(16) 0.61103(13) 0.73569(13) 0.0377(3) Uani 1 1 d .
O3 O 0.85091(15) 0.44176(14) 0.90554(11) 0.0335(3) Uani 1 1 d .
O4 O 1.26201(16) 0.01117(13) 0.73941(13) 0.0380(3) Uani 1 1 d .
O5 O 0.71866(16) 0.14640(14) 0.87258(13) 0.0390(3) Uani 1 1 d .

loop_
_atom_site_aniso_label
_atom_site_aniso_U_11
_atom_site_aniso_U_22
_atom_site_aniso_U_33
_atom_site_aniso_U_23
_atom_site_aniso_U_13
_atom_site_aniso_U_12
C1 0.0187(7) 0.0229(9) 0.0229(7) -0.0041(6) 0.0000(6) -0.0036(7)
C2 0.0341(9) 0.0256(10) 0.0295(9) -0.0070(7) 0.0002(7) -0.0073(8)
C3 0.0360(10) 0.0362(12) 0.0305(9) -0.0126(8) 0.0004(7) 0.0019(9)
C4 0.0253(8) 0.0513(14) 0.0250(8) -0.0017(8) 0.0048(7) -0.0015(9)
C5 0.0332(9) 0.0438(13) 0.0328(9) 0.0060(8) -0.0001(7) -0.0157(9)
C6 0.0328(9) 0.0263(10) 0.0293(9) -0.0030(7) -0.0014(7) -0.0088(8)
C7 0.0195(7) 0.0190(9) 0.0215(7) -0.0026(6) 0.0002(5) -0.0044(6)
C8 0.0248(7) 0.0183(9) 0.0222(7) -0.0044(6) -0.0019(6) -0.0044(7)
C9 0.0243(8) 0.0236(9) 0.0281(8) -0.0041(6) -0.0068(6) -0.0035(7)
C10 0.0218(7) 0.0206(9) 0.0327(9) -0.0031(6) -0.0014(6) -0.0022(7)
C11 0.0251(8) 0.0219(9) 0.0313(8) -0.0104(6) 0.0023(6) -0.0068(7)
C12 0.0223(7) 0.0238(9) 0.0237(7) -0.0055(6) -0.0002(6) -0.0084(7)
C13 0.0280(8) 0.0199(9) 0.0228(7) -0.0018(6) -0.0023(6) -0.0057(7)
C14 0.0318(9) 0.0247(10) 0.0266(8) -0.0050(6) -0.0030(7) -0.0038(8)
C15 0.0458(11) 0.0216(10) 0.0330(9) -0.0042(7) -0.0058(8) 0.0002(9)
C16 0.0633(14) 0.0243(11) 0.0321(10) 0.0022(7) -0.0040(9) -0.0140(10)
C17 0.0458(11) 0.0287(11) 0.0291(9) 0.0022(7) 0.0012(8) -0.0169(9)
C18 0.0319(9) 0.0254(10) 0.0245(8) -0.0009(6) -0.0020(6) -0.0086(8)
C19 0.0422(11) 0.0376(13) 0.0594(13) -0.0241(10) -0.0175(10) -0.0076(10)
C20 0.0288(9) 0.0347(13) 0.0630(14) -0.0079(10) -0.0168(9) 0.0024(9)
C21 0.0337(10) 0.0669(17) 0.0413(11) -0.0342(11) -0.0016(8) -0.0083(11)
C22 0.0358(10) 0.0427(14) 0.0476(12) -0.0125(10) 0.0045(9) 0.0064(10)
C23 0.0298(10) 0.0596(16) 0.0547(13) 0.0010(11) 0.0075(9) -0.0180(11)
Cl 0.02330(19) 0.0342(3) 0.0319(2) -0.00846(16) -0.00519(15) -0.00816(18)
Si 0.0181(2) 0.0178(2) 0.0211(2) -0.00336(15) -0.00063(15) -0.00396(18)
O1 0.0267(6) 0.0287(7) 0.0346(6) -0.0164(5) -0.0070(5) -0.0026(6)
O2 0.0264(6) 0.0271(8) 0.0567(9) -0.0129(6) -0.0111(6) 0.0040(6)
O3 0.0258(6) 0.0433(9) 0.0329(7) -0.0211(6) -0.0058(5) -0.0033(6)
O4 0.0266(6) 0.0286(8) 0.0515(8) -0.0029(6) 0.0056(6) 0.0023(6)
O5 0.0272(6) 0.0332(8) 0.0509(8) 0.0081(6) 0.0091(6) -0.0067(6)

loop_
_atom_type_symbol
_atom_type_description
_atom_type_scat_dispersion_real
_atom_type_scat_dispersion_imag
_atom_type_scat_source
C C 0.0033 0.0016 'International Tables Vol C Tables 4.2.6.8 and 6.1.1.4'
H H 0.0000 0.0000 'International Tables Vol C Tables 4.2.6.8 and 6.1.1.4'
O O 0.0106 0.0060 'International Tables Vol C Tables 4.2.6.8 and 6.1.1.4'
Si Si 0.0817 0.0704 'International Tables Vol C Tables 4.2.6.8 and 6.1.1.4'
Cl Cl 0.1484 0.1585 'International Tables Vol C Tables 4.2.6.8 and 6.1.1.4'

loop_
_geom_angle_atom_site_label_1
_geom_angle_atom_site_label_2
_geom_angle_atom_site_label_3
_geom_angle
C2 C1 C6 117.49(15)
C2 C1 Si 123.44(13)
C6 C1 Si 119.06(13)
C3 C2 C1 121.22(18)
C4 C3 C2 120.02(19)
C3 C4 C5 120.07(17)
C4 C5 C6 119.74(18)
C5 C6 C1 121.45(18)
C8 C7 C12 115.39(15)
C8 C7 Si 115.01(12)
C12 C7 Si 129.50(12)
O1 C8 C9 122.03(14)
O1 C8 C7 113.85(14)
C9 C8 C7 124.12(15)
C10 C9 C8 117.49(15)
O2 C10 C9 124.18(15)
O2 C10 C11 114.81(16)
C9 C10 C11 121.01(16)
C12 C11 C10 119.64(16)
O3 C12 C11 121.43(15)
O3 C12 C7 116.64(15)
C11 C12 C7 121.91(15)
C18 C13 C14 116.71(16)
C18 C13 Si 123.74(14)
C14 C13 Si 119.51(13)
O4 C14 C15 122.87(17)
O4 C14 C13 114.58(16)
C15 C14 C13 122.55(17)
C16 C15 C14 118.07(19)
C17 C16 C15 121.94(18)
C16 C17 C18 119.07(18)
O5 C18 C17 122.92(16)
O5 C18 C13 115.43(16)
C17 C18 C13 121.64(18)
C7 Si C13 115.10(8)
C7 Si C1 109.20(8)
C13 Si C1 112.88(8)
C7 Si Cl 109.19(6)
C13 Si Cl 106.98(6)
C1 Si Cl 102.68(6)
C8 O1 C19 118.34(14)
C10 O2 C20 118.37(15)
C12 O3 C21 117.37(15)
C14 O4 C22 118.93(17)
C18 O5 C23 119.98(17)

loop_
_geom_bond_atom_site_label_1
_geom_bond_atom_site_label_2
_geom_bond_distance
C1 C2 1.390(2)
C1 C6 1.390(2)
C1 Si 1.8667(17)
C2 C3 1.383(3)
C3 C4 1.374(3)
C4 C5 1.374(3)
C5 C6 1.384(3)
C7 C8 1.400(2)
C7 C12 1.400(2)
C7 Si 1.8634(18)
C8 O1 1.363(2)
C8 C9 1.386(2)
C9 C10 1.382(2)
C10 O2 1.354(2)
C10 C11 1.387(2)
C11 C12 1.383(2)
C12 O3 1.3651(19)
C13 C18 1.394(2)
C13 C14 1.395(3)
C13 Si 1.8640(18)
C14 O4 1.366(2)
C14 C15 1.390(3)
C15 C16 1.374(3)
C16 C17 1.367(3)
C17 C18 1.392(3)
C18 O5 1.353(2)
C19 O1 1.421(2)
C20 O2 1.422(2)
C21 O3 1.421(2)
C22 O4 1.413(3)
C23 O5 1.400(2)
Cl Si 2.0758(8)

loop_
_geom_torsion_atom_site_label_1
_geom_torsion_atom_site_label_2
_geom_torsion_atom_site_label_3
_geom_torsion_atom_site_label_4
_geom_torsion
C6 C1 C2 C3 0.4(3)
Si C1 C2 C3 -179.63(14)
C1 C2 C3 C4 0.5(3)
C2 C3 C4 C5 -1.0(3)
C3 C4 C5 C6 0.4(3)
C4 C5 C6 C1 0.7(3)
C2 C1 C6 C5 -1.1(3)
Si C1 C6 C5 179.02(14)
C12 C7 C8 O1 -172.38(14)
Si C7 C8 O1 4.40(18)
C12 C7 C8 C9 6.7(2)
Si C7 C8 C9 -176.52(13)
O1 C8 C9 C10 177.26(16)
C7 C8 C9 C10 -1.7(3)
C8 C9 C10 O2 177.40(16)
C8 C9 C10 C11 -3.2(3)
O2 C10 C11 C12 -177.79(15)
C9 C10 C11 C12 2.7(3)
C10 C11 C12 O3 -175.72(16)
C10 C11 C12 C7 2.7(2)
C8 C7 C12 O3 171.41(14)
Si C7 C12 O3 -4.8(2)
C8 C7 C12 C11 -7.1(2)
Si C7 C12 C11 176.72(13)
C18 C13 C14 O4 -177.55(15)
Si C13 C14 O4 0.1(2)
C18 C13 C14 C15 1.4(2)
Si C13 C14 C15 179.02(14)
O4 C14 C15 C16 177.88(17)
C13 C14 C15 C16 -1.0(3)
C14 C15 C16 C17 0.4(3)
C15 C16 C17 C18 -0.2(3)
C16 C17 C18 O5 -178.22(17)
C16 C17 C18 C13 0.7(3)
C14 C13 C18 O5 177.74(15)
Si C13 C18 O5 0.2(2)
C14 C13 C18 C17 -1.2(2)
Si C13 C18 C17 -178.75(13)
C8 C7 Si C13 -73.74(14)
C12 C7 Si C13 102.49(16)
C8 C7 Si C1 54.42(14)
C12 C7 Si C1 -129.35(15)
C8 C7 Si Cl 165.97(10)
C12 C7 Si Cl -17.80(16)
C18 C13 Si C7 -3.96(17)
C14 C13 Si C7 178.58(12)
C18 C13 Si C1 -130.25(14)
C14 C13 Si C1 52.28(15)
C18 C13 Si Cl 117.54(14)
C14 C13 Si Cl -59.92(14)
C2 C1 Si C7 -114.33(15)
C6 C1 Si C7 65.59(15)
C2 C1 Si C13 15.05(17)
C6 C1 Si C13 -165.02(13)
C2 C1 Si Cl 129.88(14)
C6 C1 Si Cl -50.20(14)
C9 C8 O1 C19 -15.1(2)
C7 C8 O1 C19 164.04(17)
C9 C10 O2 C20 8.2(3)
C11 C10 O2 C20 -171.22(17)
C11 C12 O3 C21 7.8(3)
C7 C12 O3 C21 -170.70(17)
C15 C14 O4 C22 7.3(3)
C13 C14 O4 C22 -173.77(17)
C17 C18 O5 C23 -4.4(3)
C13 C18 O5 C23 176.62(17)
